data_1553580
loop_
_publ_author_name
'Kazakova, Anna N.'
'Iakovenko, Roman O.'
'Boyarskaya, Irina A.'
'Ivanov, Alexander Yu.'
'Avdontceva, Margarita S.'
'Zolotarev, Andrei A.'
'Panikorovsky, Taras L.'
'Starova, Galina L.'
'Nenajdenko, Valentine G.'
'Vasilyev, Aleksander V.'

_publ_section_title
;
 Brominated CF3-allyl alcohols as multicentered electrophiles in TfOH
 promoted reactions with arenes
;
_journal_issue 2
_journal_name_full 'Organic Chemistry Frontiers'
_journal_page_first 255
_journal_paper_doi 10.1039/C6QO00643D
_journal_volume 4
_journal_year 2017
_chemical_formula_sum 'C16 H10 Br2 Cl F3'
_chemical_formula_weight 454.49
_space_group_IT_number 2
_space_group_name_Hall '-P 1'
_space_group_name_H-M_alt 'P -1'
_symmetry_cell_setting triclinic
_symmetry_space_group_name_H-M 'P -1'
_atom_sites_solution_hydrogens geom
_atom_sites_solution_primary direct
_atom_sites_solution_secondary difmap
_audit_creation_method SHELXL-97
_audit_update_record
;
2015-07-15 deposited with the CCDC.
2016-11-24 downloaded from the CCDC.
;
_cell_angle_alpha 101.672(2)
_cell_angle_beta 94.139(2)
_cell_angle_gamma 101.918(2)
_cell_formula_units_Z 4
_cell_length_a 7.3184(2)
_cell_length_b 13.4865(3)
_cell_length_c 17.4149(4)
_cell_measurement_reflns_used 17222
_cell_measurement_temperature 293(2)
_cell_measurement_theta_max 76.1020
_cell_measurement_theta_min 3.4020
_cell_volume 1635.33(7)
_computing_cell_refinement
;
CrysAlisPro, Agilent Technologies,
Version 1.171.36.20 (release 27-06-2012 CrysAlis171 .NET)
(compiled Jul 11 2012,15:38:31)
;
_computing_data_collection
;
CrysAlisPro, Agilent Technologies,
Version 1.171.36.20 (release 27-06-2012 CrysAlis171 .NET)
(compiled Jul 11 2012,15:38:31)
;
_computing_data_reduction
;
CrysAlisPro, Agilent Technologies,
Version 1.171.36.20 (release 27-06-2012 CrysAlis171 .NET)
(compiled Jul 11 2012,15:38:31)
;
_computing_publication_material
;
O. V. Dolomanov, L. J. Bourhis, R. J. Gildea, J. A. K. Howard and H. Puschmann,
OLEX2: a complete structure solution, refinement and analysis program.
J. Appl. Cryst. (2009). 42, 339-341.
;
_computing_structure_refinement 'SHELXL-97 (Sheldrick, 2008)'
_computing_structure_solution 'SHELXS-97 (Sheldrick, 2008)'
_diffrn_ambient_temperature 293(2)
_diffrn_detector_area_resol_mean 10.3829
_diffrn_measured_fraction_theta_full 0.999
_diffrn_measured_fraction_theta_max 0.999
_diffrn_measurement_device_type 'SuperNova, Dual, Cu at zero, Atlas'
_diffrn_measurement_method '\w scans'
_diffrn_radiation_monochromator graphite
_diffrn_radiation_source 'fine-focus sealed tube'
_diffrn_radiation_type CuK\a
_diffrn_radiation_wavelength 1.54184
_diffrn_reflns_av_R_equivalents 0.0826
_diffrn_reflns_av_sigmaI/netI 0.0433
_diffrn_reflns_limit_h_max 8
_diffrn_reflns_limit_h_min -8
_diffrn_reflns_limit_k_max 16
_diffrn_reflns_limit_k_min -16
_diffrn_reflns_limit_l_max 21
_diffrn_reflns_limit_l_min -21
_diffrn_reflns_number 33701
_diffrn_reflns_theta_full 70.99
_diffrn_reflns_theta_max 70.99
_diffrn_reflns_theta_min 3.44
_exptl_absorpt_coefficient_mu 8.018
_exptl_absorpt_correction_T_max 1.00000
_exptl_absorpt_correction_T_min 0.22148
_exptl_absorpt_correction_type multi-scan
_exptl_absorpt_process_details
;
CrysAlisPro, Agilent Technologies,
Version 1.171.36.32 (release 02-08-2013 CrysAlis171 .NET)
(compiled Aug  2 2013,16:46:58)
Empirical absorption correction using spherical harmonics,
 implemented in SCALE3 ABSPACK scaling algorithm.
;
_exptl_crystal_colour colorless
_exptl_crystal_density_diffrn 1.846
_exptl_crystal_density_method 'not measured'
_exptl_crystal_description prism
_exptl_crystal_F_000 880
_exptl_crystal_size_max 0.14
_exptl_crystal_size_mid 0.11
_exptl_crystal_size_min 0.07
_refine_diff_density_max 0.918
_refine_diff_density_min -1.204
_refine_diff_density_rms 0.200
_refine_ls_extinction_method none
_refine_ls_goodness_of_fit_ref 1.067
_refine_ls_hydrogen_treatment mixed
_refine_ls_matrix_type full
_refine_ls_number_parameters 397
_refine_ls_number_reflns 6300
_refine_ls_number_restraints 0
_refine_ls_restrained_S_all 1.067
_refine_ls_R_factor_all 0.0611
_refine_ls_R_factor_gt 0.0454
_refine_ls_shift/su_max 0.001
_refine_ls_shift/su_mean 0.000
_refine_ls_structure_factor_coef Fsqd
_refine_ls_weighting_details 'calc w=1/[\s^2^(Fo^2^)+(0.1373P)^2^+0.5435P] where P=(Fo^2^+2Fc^2^)/3'
_refine_ls_weighting_scheme calc
_refine_ls_wR_factor_gt 0.1445
_refine_ls_wR_factor_ref 0.1869
_reflns_number_gt 5416
_reflns_number_total 6300
_reflns_threshold_expression >2sigma(I)
_cod_data_source_file c6qo00643d4.cif
_cod_data_source_block a263
_cod_depositor_comments
;

2022-05-15
Z value and formula fixed to values more according to usual
chemical conventions.                 miguel
;
_cod_original_formula_sum 'C32 H20 Br4 Cl2 F6'
_cod_original_formula_weight 908.98
_cod_original_formula_units_Z 2
_cod_original_sg_symbol_H-M P-1
_cod_database_code 1553580

loop_
_symmetry_equiv_pos_as_xyz
'x, y, z'
'-x, -y, -z'

loop_
_atom_site_label
_atom_site_type_symbol
_atom_site_fract_x
_atom_site_fract_y
_atom_site_fract_z
_atom_site_U_iso_or_equiv
_atom_site_adp_type
_atom_site_occupancy
_atom_site_symmetry_multiplicity
_atom_site_calc_flag
_atom_site_refinement_flags
Br1A Br 0.27004(7) 0.88560(4) -0.07986(3) 0.06163(19) Uani 1 1 d .
Br2A Br 0.16260(7) 0.98509(4) 0.09630(3) 0.06149(18) Uani 1 1 d .
Cl1A Cl 0.8421(2) 0.54188(11) -0.05715(10) 0.0803(4) Uani 1 1 d .
F2A F 0.3001(6) 0.7521(3) 0.2477(2) 0.0863(9) Uani 1 1 d .
F1A F 0.1299(6) 0.7131(2) 0.1362(2) 0.0935(11) Uani 1 1 d .
F3A F 0.1113(6) 0.8447(3) 0.2239(3) 0.0945(11) Uani 1 1 d .
C12A C 0.7054(8) 0.9472(5) 0.2266(3) 0.0760(14) Uani 1 1 d .
H12A H 0.7496 0.8944 0.1958 0.091 Uiso 1 1 calc R
C8A C 0.7018(7) 0.6301(3) -0.0360(2) 0.0539(9) Uani 1 1 d .
C3A C 0.3162(6) 0.8870(3) 0.0837(2) 0.0483(8) Uani 1 1 d .
C10A C 0.3975(6) 0.6668(3) -0.0351(3) 0.0532(9) Uani 1 1 d .
H10A H 0.2675 0.6443 -0.0456 0.064 Uiso 1 1 calc R
C4A C 0.3578(6) 0.8471(3) 0.0131(2) 0.0474(8) Uani 1 1 d .
C5A C 0.4768(6) 0.7713(3) -0.0035(2) 0.0459(8) Uani 1 1 d .
C6A C 0.6714(6) 0.8038(3) 0.0116(3) 0.0541(9) Uani 1 1 d .
H6A H 0.7261 0.8736 0.0327 0.065 Uiso 1 1 calc R
C2A C 0.3886(6) 0.8561(3) 0.1573(2) 0.0510(9) Uani 1 1 d .
H2A H 0.4689 0.8084 0.1391 0.061 Uiso 1 1 calc R
C11A C 0.5154(6) 0.9451(3) 0.2187(2) 0.0532(9) Uani 1 1 d .
C9A C 0.5085(7) 0.5963(3) -0.0511(3) 0.0559(9) Uani 1 1 d .
H9A H 0.4541 0.5264 -0.0720 0.067 Uiso 1 1 calc R
C1A C 0.2311(8) 0.7926(3) 0.1919(3) 0.0635(11) Uani 1 1 d .
C7A C 0.7845(6) 0.7340(3) -0.0044(3) 0.0583(10) Uani 1 1 d .
H7A H 0.9147 0.7563 0.0060 0.070 Uiso 1 1 calc R
C16A C 0.4522(8) 1.0241(4) 0.2660(3) 0.0665(11) Uani 1 1 d .
H16A H 0.3247 1.0239 0.2618 0.080 Uiso 1 1 calc R
C15A C 0.5788(11) 1.1040(4) 0.3201(4) 0.0857(17) Uani 1 1 d .
H15A H 0.5351 1.1563 0.3518 0.103 Uiso 1 1 calc R
C13A C 0.8316(9) 1.0272(7) 0.2798(4) 0.099(2) Uani 1 1 d .
H13A H 0.9593 1.0278 0.2841 0.118 Uiso 1 1 calc R
C14A C 0.7678(11) 1.1055(6) 0.3264(4) 0.097(2) Uani 1 1 d .
H14A H 0.8521 1.1590 0.3619 0.116 Uiso 1 1 calc R
Br2 Br 0.84500(8) 0.49282(4) 0.40291(3) 0.0688(2) Uani 1 1 d .
Br1 Br 0.73489(9) 0.64733(5) 0.55802(3) 0.0794(2) Uani 1 1 d .
Cl1 Cl 0.1351(2) 0.93704(12) 0.43257(11) 0.0894(4) Uani 1 1 d .
F2 F 0.6474(6) 0.6275(3) 0.19042(18) 0.0881(10) Uani 1 1 d .
F1 F 0.8443(6) 0.7021(3) 0.2914(2) 0.1052(14) Uani 1 1 d .
F3 F 0.8418(6) 0.5473(3) 0.2302(3) 0.0985(12) Uani 1 1 d .
C3 C 0.6796(6) 0.5807(3) 0.3908(2) 0.0527(9) Uani 1 1 d .
C10 C 0.5836(7) 0.8154(3) 0.4338(3) 0.0607(10) Uani 1 1 d .
H10 H 0.7099 0.8355 0.4272 0.073 Uiso 1 1 calc R
C11 C 0.4588(6) 0.4676(3) 0.2723(2) 0.0497(8) Uani 1 1 d .
C4 C 0.6395(6) 0.6444(3) 0.4529(2) 0.0531(9) Uani 1 1 d .
C5 C 0.5148(6) 0.7175(3) 0.4485(2) 0.0519(9) Uani 1 1 d .
C12 C 0.2678(7) 0.4613(4) 0.2709(3) 0.0633(11) Uani 1 1 d .
H12 H 0.2245 0.5213 0.2877 0.076 Uiso 1 1 calc R
C8 C 0.2820(6) 0.8526(4) 0.4383(3) 0.0600(10) Uani 1 1 d .
C2 C 0.5910(6) 0.5734(3) 0.3080(2) 0.0508(9) Uani 1 1 d .
H2 H 0.5096 0.6231 0.3141 0.061 Uiso 1 1 calc R
C16 C 0.5207(7) 0.3781(3) 0.2450(3) 0.0602(10) Uani 1 1 d .
H16 H 0.6488 0.3809 0.2452 0.072 Uiso 1 1 calc R
C13 C 0.1402(8) 0.3673(5) 0.2449(4) 0.0783(15) Uani 1 1 d .
H13 H 0.0123 0.3642 0.2456 0.094 Uiso 1 1 calc R
C6 C 0.3272(7) 0.6890(4) 0.4584(3) 0.0657(11) Uani 1 1 d .
H6 H 0.2792 0.6242 0.4685 0.079 Uiso 1 1 calc R
C7 C 0.2108(8) 0.7562(4) 0.4533(3) 0.0714(13) Uani 1 1 d .
H7 H 0.0844 0.7366 0.4599 0.086 Uiso 1 1 calc R
C9 C 0.4690(7) 0.8823(4) 0.4289(3) 0.0664(12) Uani 1 1 d .
H9 H 0.5169 0.9475 0.4192 0.080 Uiso 1 1 calc R
C15 C 0.3905(8) 0.2835(4) 0.2173(3) 0.0686(13) Uani 1 1 d .
H15 H 0.4327 0.2237 0.1983 0.082 Uiso 1 1 calc R
C1 C 0.7340(8) 0.6121(4) 0.2558(3) 0.0679(12) Uani 1 1 d .
C14 C 0.2018(8) 0.2776(4) 0.2176(3) 0.0718(13) Uani 1 1 d .
H14 H 0.1160 0.2142 0.1998 0.086 Uiso 1 1 calc R

loop_
_atom_site_aniso_label
_atom_site_aniso_U_11
_atom_site_aniso_U_22
_atom_site_aniso_U_33
_atom_site_aniso_U_23
_atom_site_aniso_U_13
_atom_site_aniso_U_12
Br1A 0.0669(3) 0.0664(3) 0.0570(3) 0.0195(2) -0.0007(2) 0.0245(2)
Br2A 0.0606(3) 0.0577(3) 0.0709(3) 0.0117(2) 0.0058(2) 0.0272(2)
Cl1A 0.0817(9) 0.0735(7) 0.1041(10) 0.0306(6) 0.0235(7) 0.0440(6)
F2A 0.107(3) 0.086(2) 0.0748(19) 0.0416(16) 0.0116(17) 0.0180(18)
F1A 0.111(3) 0.0677(17) 0.083(2) 0.0193(15) -0.0008(18) -0.0191(17)
F3A 0.086(2) 0.083(2) 0.128(3) 0.038(2) 0.054(2) 0.0207(17)
C12A 0.057(3) 0.102(4) 0.068(3) 0.013(3) 0.003(2) 0.022(3)
C8A 0.058(3) 0.057(2) 0.056(2) 0.0233(16) 0.0093(17) 0.0236(18)
C3A 0.045(2) 0.0437(17) 0.057(2) 0.0120(14) 0.0032(15) 0.0116(14)
C10A 0.049(2) 0.0465(18) 0.061(2) 0.0132(15) 0.0002(17) 0.0060(16)
C4A 0.044(2) 0.0435(16) 0.0532(19) 0.0142(14) 0.0011(15) 0.0058(14)
C5A 0.045(2) 0.0461(17) 0.0473(18) 0.0135(14) 0.0039(14) 0.0096(15)
C6A 0.041(2) 0.0485(19) 0.069(2) 0.0118(16) 0.0021(17) 0.0052(15)
C2A 0.056(2) 0.0477(18) 0.0515(19) 0.0117(15) 0.0073(17) 0.0145(16)
C11A 0.054(2) 0.057(2) 0.0502(19) 0.0168(16) 0.0033(16) 0.0126(17)
C9A 0.064(3) 0.0449(18) 0.057(2) 0.0116(15) 0.0011(18) 0.0105(17)
C1A 0.072(3) 0.053(2) 0.066(3) 0.0171(18) 0.008(2) 0.011(2)
C7A 0.043(2) 0.059(2) 0.073(3) 0.0193(19) 0.0030(18) 0.0115(17)
C16A 0.069(3) 0.063(2) 0.066(3) 0.009(2) 0.002(2) 0.020(2)
C15A 0.112(5) 0.064(3) 0.074(3) 0.005(2) -0.007(3) 0.018(3)
C13A 0.060(4) 0.136(6) 0.086(4) 0.012(4) -0.010(3) 0.011(4)
C14A 0.094(5) 0.092(4) 0.082(4) 0.012(3) -0.020(3) -0.012(3)
Br2 0.0648(4) 0.0705(3) 0.0765(3) 0.0238(2) -0.0016(2) 0.0238(2)
Br1 0.0857(4) 0.1034(4) 0.0503(3) 0.0209(3) -0.0035(2) 0.0240(3)
Cl1 0.0754(9) 0.0811(8) 0.1094(11) 0.0025(7) 0.0028(7) 0.0338(7)
F2 0.126(3) 0.084(2) 0.0589(16) 0.0318(14) 0.0150(17) 0.0175(19)
F1 0.120(3) 0.088(2) 0.080(2) 0.0193(17) 0.013(2) -0.037(2)
F3 0.093(3) 0.106(3) 0.115(3) 0.046(2) 0.054(2) 0.027(2)
C3 0.050(2) 0.0517(19) 0.055(2) 0.0178(16) 0.0006(17) 0.0060(16)
C10 0.053(3) 0.052(2) 0.071(3) 0.0119(18) 0.0052(19) 0.0034(18)
C11 0.058(2) 0.0489(18) 0.0430(17) 0.0122(14) 0.0028(15) 0.0124(16)
C4 0.050(2) 0.058(2) 0.0472(19) 0.0146(15) 0.0002(16) 0.0031(17)
C5 0.051(2) 0.054(2) 0.0472(18) 0.0098(15) 0.0042(16) 0.0057(16)
C12 0.056(3) 0.067(3) 0.064(2) 0.0045(19) -0.0011(19) 0.019(2)
C8 0.051(2) 0.065(2) 0.056(2) -0.0017(18) 0.0027(17) 0.0124(19)
C2 0.056(2) 0.0489(18) 0.0494(19) 0.0150(15) 0.0026(16) 0.0142(16)
C16 0.059(3) 0.056(2) 0.068(3) 0.0143(18) 0.009(2) 0.0157(19)
C13 0.052(3) 0.090(4) 0.081(3) 0.005(3) 0.000(2) 0.006(2)
C6 0.050(3) 0.069(3) 0.080(3) 0.024(2) 0.017(2) 0.006(2)
C7 0.058(3) 0.072(3) 0.080(3) 0.013(2) 0.017(2) 0.007(2)
C9 0.065(3) 0.053(2) 0.076(3) 0.0104(19) 0.008(2) 0.006(2)
C15 0.088(4) 0.050(2) 0.065(3) 0.0090(18) 0.004(2) 0.014(2)
C1 0.075(3) 0.065(3) 0.061(2) 0.0202(19) 0.009(2) 0.002(2)
C14 0.073(3) 0.061(2) 0.069(3) 0.009(2) -0.002(2) -0.002(2)

loop_
_atom_type_symbol
_atom_type_description
_atom_type_scat_dispersion_real
_atom_type_scat_dispersion_imag
_atom_type_scat_source
C C 0.0181 0.0091 'International Tables Vol C Tables 4.2.6.8 and 6.1.1.4'
H H 0.0000 0.0000 'International Tables Vol C Tables 4.2.6.8 and 6.1.1.4'
Br Br -0.6763 1.2805 'International Tables Vol C Tables 4.2.6.8 and 6.1.1.4'
F F 0.0727 0.0534 'International Tables Vol C Tables 4.2.6.8 and 6.1.1.4'
Cl Cl 0.3639 0.7018 'International Tables Vol C Tables 4.2.6.8 and 6.1.1.4'

loop_
_geom_angle_atom_site_label_1
_geom_angle_atom_site_label_2
_geom_angle_atom_site_label_3
_geom_angle
C11A C12A C13A 121.0(6)
C11A C12A H12A 119.5
C13A C12A H12A 119.5
C9A C8A C7A 120.8(4)
C9A C8A Cl1A 119.6(3)
C7A C8A Cl1A 119.6(4)
C4A C3A C2A 121.6(4)
C4A C3A Br2A 120.8(3)
C2A C3A Br2A 117.7(3)
C9A C10A C5A 120.9(4)
C9A C10A H10A 119.6
C5A C10A H10A 119.6
C3A C4A C5A 125.4(4)
C3A C4A Br1A 122.2(3)
C5A C4A Br1A 112.4(3)
C10A C5A C6A 118.9(4)
C10A C5A C4A 120.9(4)
C6A C5A C4A 120.2(3)
C7A C6A C5A 120.9(4)
C7A C6A H6A 119.6
C5A C6A H6A 119.6
C3A C2A C11A 114.6(3)
C3A C2A C1A 112.0(4)
C11A C2A C1A 113.2(4)
C3A C2A H2A 105.3
C11A C2A H2A 105.3
C1A C2A H2A 105.3
C12A C11A C16A 118.5(5)
C12A C11A C2A 117.3(4)
C16A C11A C2A 124.2(4)
C10A C9A C8A 119.5(4)
C10A C9A H9A 120.3
C8A C9A H9A 120.3
F3A C1A F2A 106.4(4)
F3A C1A F1A 106.6(5)
F2A C1A F1A 106.8(4)
F3A C1A C2A 115.1(4)
F2A C1A C2A 111.0(4)
F1A C1A C2A 110.6(4)
C6A C7A C8A 119.1(4)
C6A C7A H7A 120.4
C8A C7A H7A 120.4
C11A C16A C15A 120.5(5)
C11A C16A H16A 119.7
C15A C16A H16A 119.7
C14A C15A C16A 120.2(6)
C14A C15A H15A 119.9
C16A C15A H15A 119.9
C14A C13A C12A 120.1(6)
C14A C13A H13A 119.9
C12A C13A H13A 119.9
C15A C14A C13A 119.7(6)
C15A C14A H14A 120.2
C13A C14A H14A 120.2
C4 C3 C2 121.5(4)
C4 C3 Br2 121.1(3)
C2 C3 Br2 117.3(3)
C9 C10 C5 121.1(5)
C9 C10 H10 119.4
C5 C10 H10 119.4
C12 C11 C16 118.8(4)
C12 C11 C2 117.6(4)
C16 C11 C2 123.5(4)
C3 C4 C5 124.6(4)
C3 C4 Br1 122.2(4)
C5 C4 Br1 113.2(3)
C6 C5 C10 118.7(4)
C6 C5 C4 120.3(4)
C10 C5 C4 121.0(4)
C13 C12 C11 121.0(5)
C13 C12 H12 119.5
C11 C12 H12 119.5
C9 C8 C7 120.4(5)
C9 C8 Cl1 120.0(4)
C7 C8 Cl1 119.6(4)
C3 C2 C1 112.4(4)
C3 C2 C11 112.8(3)
C1 C2 C11 115.3(4)
C3 C2 H2 105.1
C1 C2 H2 105.1
C11 C2 H2 105.1
C11 C16 C15 119.9(5)
C11 C16 H16 120.1
C15 C16 H16 120.1
C12 C13 C14 120.3(5)
C12 C13 H13 119.8
C14 C13 H13 119.8
C7 C6 C5 120.4(5)
C7 C6 H6 119.8
C5 C6 H6 119.8
C6 C7 C8 119.9(5)
C6 C7 H7 120.1
C8 C7 H7 120.1
C10 C9 C8 119.5(5)
C10 C9 H9 120.2
C8 C9 H9 120.2
C14 C15 C16 120.9(5)
C14 C15 H15 119.6
C16 C15 H15 119.6
F1 C1 F3 108.2(5)
F1 C1 F2 106.3(4)
F3 C1 F2 105.1(4)
F1 C1 C2 111.4(4)
F3 C1 C2 115.0(4)
F2 C1 C2 110.4(5)
C15 C14 C13 119.1(5)
C15 C14 H14 120.4
C13 C14 H14 120.4

loop_
_geom_bond_atom_site_label_1
_geom_bond_atom_site_label_2
_geom_bond_distance
Br1A C4A 1.905(4)
Br2A C3A 1.896(4)
Cl1A C8A 1.728(4)
F2A C1A 1.326(6)
F1A C1A 1.336(6)
F3A C1A 1.319(6)
C12A C11A 1.381(7)
C12A C13A 1.392(9)
C12A H12A 0.9300
C8A C9A 1.382(7)
C8A C7A 1.387(6)
C3A C4A 1.323(6)
C3A C2A 1.518(6)
C10A C9A 1.374(6)
C10A C5A 1.388(5)
C10A H10A 0.9300
C4A C5A 1.474(6)
C5A C6A 1.390(6)
C6A C7A 1.377(6)
C6A H6A 0.9300
C2A C11A 1.524(6)
C2A C1A 1.525(6)
C2A H2A 0.9800
C11A C16A 1.390(6)
C9A H9A 0.9300
C7A H7A 0.9300
C16A C15A 1.399(7)
C16A H16A 0.9300
C15A C14A 1.375(11)
C15A H15A 0.9300
C13A C14A 1.380(11)
C13A H13A 0.9300
C14A H14A 0.9300
Br2 C3 1.890(4)
Br1 C4 1.902(4)
Cl1 C8 1.732(5)
F2 C1 1.337(6)
F1 C1 1.315(6)
F3 C1 1.328(7)
C3 C4 1.330(6)
C3 C2 1.512(6)
C10 C9 1.363(7)
C10 C5 1.395(6)
C10 H10 0.9300
C11 C12 1.381(7)
C11 C16 1.383(6)
C11 C2 1.531(5)
C4 C5 1.484(6)
C5 C6 1.380(7)
C12 C13 1.379(7)
C12 H12 0.9300
C8 C9 1.375(7)
C8 C7 1.382(7)
C2 C1 1.517(7)
C2 H2 0.9800
C16 C15 1.398(7)
C16 H16 0.9300
C13 C14 1.384(8)
C13 H13 0.9300
C6 C7 1.376(8)
C6 H6 0.9300
C7 H7 0.9300
C9 H9 0.9300
C15 C14 1.367(8)
C15 H15 0.9300
C14 H14 0.9300

loop_
_geom_torsion_atom_site_label_1
_geom_torsion_atom_site_label_2
_geom_torsion_atom_site_label_3
_geom_torsion_atom_site_label_4
_geom_torsion
C2A C3A C4A C5A -0.7(6)
Br2A C3A C4A C5A 179.4(3)
C2A C3A C4A Br1A -179.5(3)
Br2A C3A C4A Br1A 0.6(5)
C9A C10A C5A C6A 0.2(6)
C9A C10A C5A C4A 179.5(4)
C3A C4A C5A C10A 102.9(5)
Br1A C4A C5A C10A -78.2(4)
C3A C4A C5A C6A -77.9(5)
Br1A C4A C5A C6A 101.0(4)
C10A C5A C6A C7A -0.1(7)
C4A C5A C6A C7A -179.3(4)
C4A C3A C2A C11A 118.2(4)
Br2A C3A C2A C11A -61.9(4)
C4A C3A C2A C1A -111.1(4)
Br2A C3A C2A C1A 68.8(4)
C13A C12A C11A C16A -0.9(9)
C13A C12A C11A C2A 178.4(6)
C3A C2A C11A C12A -106.8(5)
C1A C2A C11A C12A 123.1(5)
C3A C2A C11A C16A 72.5(6)
C1A C2A C11A C16A -57.7(6)
C5A C10A C9A C8A -0.4(7)
C7A C8A C9A C10A 0.5(7)
Cl1A C8A C9A C10A -179.2(3)
C3A C2A C1A F3A -69.4(5)
C11A C2A C1A F3A 62.0(6)
C3A C2A C1A F2A 169.7(4)
C11A C2A C1A F2A -58.9(5)
C3A C2A C1A F1A 51.4(5)
C11A C2A C1A F1A -177.2(4)
C5A C6A C7A C8A 0.2(7)
C9A C8A C7A C6A -0.3(7)
Cl1A C8A C7A C6A 179.4(4)
C12A C11A C16A C15A 0.3(8)
C2A C11A C16A C15A -178.9(5)
C11A C16A C15A C14A 0.5(9)
C11A C12A C13A C14A 0.6(11)
C16A C15A C14A C13A -0.7(11)
C12A C13A C14A C15A 0.2(12)
C2 C3 C4 C5 -3.1(6)
Br2 C3 C4 C5 178.6(3)
C2 C3 C4 Br1 175.3(3)
Br2 C3 C4 Br1 -3.0(5)
C9 C10 C5 C6 -0.2(7)
C9 C10 C5 C4 179.3(4)
C3 C4 C5 C6 95.2(6)
Br1 C4 C5 C6 -83.3(4)
C3 C4 C5 C10 -84.2(6)
Br1 C4 C5 C10 97.2(4)
C16 C11 C12 C13 1.8(7)
C2 C11 C12 C13 -175.3(5)
C4 C3 C2 C1 114.3(5)
Br2 C3 C2 C1 -67.3(4)
C4 C3 C2 C11 -113.4(4)
Br2 C3 C2 C11 65.0(4)
C12 C11 C2 C3 102.3(5)
C16 C11 C2 C3 -74.6(5)
C12 C11 C2 C1 -126.8(5)
C16 C11 C2 C1 56.3(6)
C12 C11 C16 C15 -0.4(7)
C2 C11 C16 C15 176.4(4)
C11 C12 C13 C14 -1.7(9)
C10 C5 C6 C7 0.4(7)
C4 C5 C6 C7 -179.1(5)
C5 C6 C7 C8 -0.1(8)
C9 C8 C7 C6 -0.4(8)
Cl1 C8 C7 C6 -179.6(4)
C5 C10 C9 C8 -0.3(7)
C7 C8 C9 C10 0.6(7)
Cl1 C8 C9 C10 179.7(4)
C11 C16 C15 C14 -0.9(8)
C3 C2 C1 F1 -47.6(6)
C11 C2 C1 F1 -178.7(4)
C3 C2 C1 F3 75.9(5)
C11 C2 C1 F3 -55.2(6)
C3 C2 C1 F2 -165.4(4)
C11 C2 C1 F2 63.5(5)
C16 C15 C14 C13 1.0(8)
C12 C13 C14 C15 0.3(9)
